data_7211500
loop_
_publ_author_name
'Deng, Zhao-Peng'
'Huo, Li-Hua'
'Wang, Huan-Yu'
'Gao, Shan'
'Zhao, Hui'

_publ_section_title
;
 A series of three-dimensional lanthanide metal--organic frameworks with
 biphenylethene-4,4&#x2032;-dicarboxylic acid: Hydrothermal syntheses and
 structures
;
_journal_issue 5
_journal_name_full CrystEngComm
_journal_page_first 1526
_journal_paper_doi 10.1039/b905736f
_journal_volume 12
_journal_year 2010
_chemical_formula_moiety 'C17 H11 O6 Sm'
_chemical_formula_sum 'C17 H11 O6 Sm'
_chemical_formula_weight 461.61
_chemical_name_systematic
;
?
;
_space_group_IT_number 14
_symmetry_cell_setting monoclinic
_symmetry_space_group_name_Hall '-P 2ybc'
_symmetry_space_group_name_H-M 'P 1 21/c 1'
_atom_sites_solution_hydrogens geom
_atom_sites_solution_primary direct
_atom_sites_solution_secondary difmap
_audit_creation_method SHELXL-97
_cell_angle_alpha 90.00
_cell_angle_beta 93.74(3)
_cell_angle_gamma 90.00
_cell_formula_units_Z 4
_cell_length_a 17.142(3)
_cell_length_b 12.882(3)
_cell_length_c 6.9096(14)
_cell_measurement_reflns_used 20696
_cell_measurement_temperature 295(2)
_cell_measurement_theta_max 27.43
_cell_measurement_theta_min 3.17
_cell_volume 1522.6(5)
_computing_cell_refinement RAPID-AUTO
_computing_data_collection 'RAPID-AUTO (Rigaku Corporation, 1998)'
_computing_data_reduction 'CrystalStructure (Rigaku/MSC and Rigaku Corporation, 2002)'
_computing_molecular_graphics 'ORTEP-II (Johnson, 1976)'
_computing_publication_material SHELXL-97
_computing_structure_refinement 'SHELXL-97 (Sheldrick, 1997)'
_computing_structure_solution 'SHELXS-97 (Sheldrick, 1997)'
_diffrn_ambient_temperature 295(2)
_diffrn_detector_area_resol_mean 10.000
_diffrn_measured_fraction_theta_full 0.997
_diffrn_measured_fraction_theta_max 0.997
_diffrn_measurement_device_type 'Rigaku RAXIS-RAPID'
_diffrn_measurement_method \w
_diffrn_radiation_monochromator graphite
_diffrn_radiation_source 'fine-focus sealed tube'
_diffrn_radiation_type MoK\a
_diffrn_radiation_wavelength 0.71073
_diffrn_reflns_av_R_equivalents 0.0452
_diffrn_reflns_av_sigmaI/netI 0.0287
_diffrn_reflns_limit_h_max 22
_diffrn_reflns_limit_h_min -22
_diffrn_reflns_limit_k_max 16
_diffrn_reflns_limit_k_min -16
_diffrn_reflns_limit_l_max 8
_diffrn_reflns_limit_l_min -8
_diffrn_reflns_number 23783
_diffrn_reflns_theta_full 27.44
_diffrn_reflns_theta_max 27.44
_diffrn_reflns_theta_min 3.16
_diffrn_standards_decay_% 0
_diffrn_standards_interval_count 0
_diffrn_standards_interval_time 0
_diffrn_standards_number 0
_exptl_absorpt_coefficient_mu 3.888
_exptl_absorpt_correction_T_max 0.506
_exptl_absorpt_correction_T_min 0.415
_exptl_absorpt_correction_type multi-scan
_exptl_absorpt_process_details 'ABSCOR (Higashi, 1995)'
_exptl_crystal_colour colorless
_exptl_crystal_density_diffrn 2.014
_exptl_crystal_density_method 'not measured'
_exptl_crystal_description block
_exptl_crystal_F_000 892
_exptl_crystal_size_max 0.24
_exptl_crystal_size_mid 0.20
_exptl_crystal_size_min 0.18
_refine_diff_density_max 1.220
_refine_diff_density_min -1.001
_refine_diff_density_rms 0.107
_refine_ls_extinction_method none
_refine_ls_goodness_of_fit_ref 1.093
_refine_ls_hydrogen_treatment constr
_refine_ls_matrix_type full
_refine_ls_number_parameters 217
_refine_ls_number_reflns 3470
_refine_ls_number_restraints 0
_refine_ls_restrained_S_all 1.093
_refine_ls_R_factor_all 0.0247
_refine_ls_R_factor_gt 0.0221
_refine_ls_shift/su_max 0.001
_refine_ls_shift/su_mean 0.000
_refine_ls_structure_factor_coef Fsqd
_refine_ls_weighting_details 'calc w=1/[\s^2^(Fo^2^)+(0.0190P)^2^+2.3646P] where P=(Fo^2^+2Fc^2^)/3'
_refine_ls_weighting_scheme calc
_refine_ls_wR_factor_gt 0.0518
_refine_ls_wR_factor_ref 0.0540
_reflns_number_gt 3232
_reflns_number_total 3470
_reflns_threshold_expression I>2\s(I)
_cod_data_source_file b905736f.txt
_cod_data_source_block complex1
_cod_original_sg_symbol_H-M 'P 21/c'
_cod_database_code 7211500

loop_
_symmetry_equiv_pos_as_xyz
'x, y, z'
'-x, y+1/2, -z+1/2'
'-x, -y, -z'
'x, -y-1/2, z-1/2'

loop_
_atom_site_label
_atom_site_type_symbol
_atom_site_fract_x
_atom_site_fract_y
_atom_site_fract_z
_atom_site_U_iso_or_equiv
_atom_site_adp_type
_atom_site_occupancy
_atom_site_symmetry_multiplicity
_atom_site_calc_flag
_atom_site_refinement_flags
Sm1 Sm 0.452018(7) 0.371296(9) 0.385562(18) 0.01454(6) Uani 1 1 d .
O1 O 0.38657(12) 0.38628(15) 0.0863(3) 0.0233(4) Uani 1 1 d .
O2 O 0.34904(11) 0.24555(15) -0.0838(3) 0.0254(4) Uani 1 1 d .
O3 O -0.41498(13) 0.38259(17) 0.3151(4) 0.0387(6) Uani 1 1 d .
O4 O -0.36678(12) 0.53205(16) 0.4379(4) 0.0327(5) Uani 1 1 d .
O5 O 0.49152(12) 0.21115(15) 0.2196(3) 0.0252(4) Uani 1 1 d .
O6 O 0.52874(13) 0.05074(15) 0.1874(3) 0.0293(5) Uani 1 1 d .
C1 C 0.33432(15) 0.3264(2) 0.0081(4) 0.0189(5) Uani 1 1 d .
C2 C 0.25056(16) 0.3522(2) 0.0340(4) 0.0201(5) Uani 1 1 d .
C3 C 0.19216(16) 0.2818(2) -0.0279(4) 0.0250(6) Uani 1 1 d .
H3A H 0.2053 0.2225 -0.0953 0.030 Uiso 1 1 calc R
C4 C 0.11512(17) 0.2992(3) 0.0100(5) 0.0304(7) Uani 1 1 d .
H4A H 0.0769 0.2517 -0.0326 0.036 Uiso 1 1 calc R
C5 C 0.09397(17) 0.3880(2) 0.1122(5) 0.0267(6) Uani 1 1 d .
C6 C 0.15244(18) 0.4596(2) 0.1667(5) 0.0282(6) Uani 1 1 d .
H6A H 0.1391 0.5204 0.2290 0.034 Uiso 1 1 calc R
C7 C 0.22981(17) 0.4420(2) 0.1301(4) 0.0246(6) Uani 1 1 d .
H7A H 0.2679 0.4902 0.1698 0.030 Uiso 1 1 calc R
C8 C 0.01399(18) 0.4078(3) 0.1672(5) 0.0321(7) Uani 1 1 d .
H8A H 0.0052 0.4723 0.2222 0.039 Uiso 1 1 calc R
C9 C -0.04767(19) 0.3444(3) 0.1477(5) 0.0341(7) Uani 1 1 d .
H9A H -0.0402 0.2796 0.0929 0.041 Uiso 1 1 calc R
C10 C -0.12644(18) 0.3693(2) 0.2063(5) 0.0279(7) Uani 1 1 d .
C11 C -0.18895(18) 0.3029(3) 0.1532(5) 0.0337(7) Uani 1 1 d .
H11A H -0.1798 0.2422 0.0853 0.040 Uiso 1 1 calc R
C12 C -0.26465(18) 0.3265(3) 0.2006(5) 0.0317(7) Uani 1 1 d .
H12A H -0.3056 0.2817 0.1644 0.038 Uiso 1 1 calc R
C13 C -0.27917(16) 0.4167(2) 0.3016(4) 0.0244(6) Uani 1 1 d .
C14 C -0.21744(17) 0.4830(2) 0.3556(5) 0.0280(6) Uani 1 1 d .
H14A H -0.2269 0.5438 0.4228 0.034 Uiso 1 1 calc R
C15 C -0.14220(18) 0.4590(3) 0.3100(5) 0.0310(7) Uani 1 1 d .
H15A H -0.1014 0.5034 0.3492 0.037 Uiso 1 1 calc R
C16 C -0.35972(16) 0.4461(2) 0.3554(5) 0.0268(6) Uani 1 1 d .
C17 C 0.52406(19) 0.1306(2) 0.2879(5) 0.0245(6) Uani 1 1 d .
H17A H 0.5450 0.1305 0.4155 0.029 Uiso 1 1 calc R

loop_
_atom_site_aniso_label
_atom_site_aniso_U_11
_atom_site_aniso_U_22
_atom_site_aniso_U_33
_atom_site_aniso_U_23
_atom_site_aniso_U_13
_atom_site_aniso_U_12
Sm1 0.01158(8) 0.01152(8) 0.02080(8) -0.00153(4) 0.00311(6) -0.00077(4)
O1 0.0174(10) 0.0231(10) 0.0294(11) 0.0017(8) 0.0012(9) -0.0002(8)
O2 0.0198(10) 0.0231(10) 0.0333(11) -0.0054(8) 0.0022(9) 0.0067(8)
O3 0.0201(11) 0.0331(12) 0.0642(17) -0.0207(11) 0.0137(12) -0.0068(9)
O4 0.0203(10) 0.0268(11) 0.0524(14) -0.0154(10) 0.0140(10) -0.0031(8)
O5 0.0251(10) 0.0163(9) 0.0343(11) -0.0035(8) 0.0021(9) 0.0027(8)
O6 0.0358(12) 0.0191(10) 0.0324(11) -0.0050(8) -0.0033(10) 0.0079(9)
C1 0.0152(13) 0.0208(13) 0.0207(13) 0.0043(10) 0.0026(11) 0.0034(10)
C2 0.0157(13) 0.0224(13) 0.0221(13) 0.0000(10) 0.0008(11) 0.0030(10)
C3 0.0186(13) 0.0262(14) 0.0305(15) -0.0062(12) 0.0046(12) 0.0018(11)
C4 0.0179(14) 0.0355(17) 0.0375(17) -0.0063(13) 0.0011(13) -0.0024(12)
C5 0.0167(14) 0.0365(16) 0.0274(15) 0.0009(12) 0.0051(12) 0.0062(12)
C6 0.0249(15) 0.0288(15) 0.0311(16) -0.0052(12) 0.0026(13) 0.0084(12)
C7 0.0184(13) 0.0257(14) 0.0298(15) -0.0026(11) 0.0018(12) 0.0019(11)
C8 0.0220(15) 0.0404(18) 0.0345(17) 0.0000(14) 0.0058(14) 0.0098(13)
C9 0.0220(16) 0.0401(18) 0.0410(18) -0.0040(15) 0.0075(14) 0.0084(13)
C10 0.0151(14) 0.0390(18) 0.0300(16) -0.0002(12) 0.0049(13) 0.0038(11)
C11 0.0257(16) 0.0319(16) 0.0443(19) -0.0102(14) 0.0082(15) 0.0057(12)
C12 0.0209(15) 0.0302(16) 0.0447(19) -0.0110(14) 0.0069(14) -0.0033(12)
C13 0.0175(13) 0.0261(14) 0.0303(15) -0.0038(11) 0.0059(12) -0.0004(11)
C14 0.0198(14) 0.0301(15) 0.0344(16) -0.0100(12) 0.0046(13) -0.0016(11)
C15 0.0171(14) 0.0394(18) 0.0369(17) -0.0079(14) 0.0041(13) -0.0046(12)
C16 0.0151(13) 0.0273(15) 0.0392(17) -0.0087(12) 0.0100(13) -0.0011(11)
C17 0.0238(15) 0.0222(14) 0.0274(15) -0.0023(11) 0.0001(13) 0.0026(10)

loop_
_atom_type_symbol
_atom_type_description
_atom_type_scat_dispersion_real
_atom_type_scat_dispersion_imag
_atom_type_scat_source
C C 0.0033 0.0016 'International Tables Vol C Tables 4.2.6.8 and 6.1.1.4'
H H 0.0000 0.0000 'International Tables Vol C Tables 4.2.6.8 and 6.1.1.4'
O O 0.0106 0.0060 'International Tables Vol C Tables 4.2.6.8 and 6.1.1.4'
Sm Sm -0.1638 3.4418 'International Tables Vol C Tables 4.2.6.8 and 6.1.1.4'

loop_
_geom_angle_atom_site_label_1
_geom_angle_atom_site_label_2
_geom_angle_atom_site_label_3
_geom_angle
_geom_angle_site_symmetry_1
_geom_angle_site_symmetry_3
O1 Sm1 O4 98.08(8) . 3_566
O1 Sm1 O2 78.94(7) . 4_566
O4 Sm1 O2 78.08(8) 3_566 4_566
O1 Sm1 O3 103.32(9) . 1_655
O4 Sm1 O3 136.20(7) 3_566 1_655
O2 Sm1 O3 143.20(7) 4_566 1_655
O1 Sm1 O6 78.18(7) . 2_655
O4 Sm1 O6 72.13(8) 3_566 2_655
O2 Sm1 O6 139.07(7) 4_566 2_655
O3 Sm1 O6 75.49(8) 1_655 2_655
O1 Sm1 O5 77.60(7) . .
O4 Sm1 O5 152.80(7) 3_566 .
O2 Sm1 O5 74.72(7) 4_566 .
O3 Sm1 O5 70.11(7) 1_655 .
O6 Sm1 O5 131.43(7) 2_655 .
O1 Sm1 O5 157.09(7) . 4_566
O4 Sm1 O5 83.61(8) 3_566 4_566
O2 Sm1 O5 79.09(7) 4_566 4_566
O3 Sm1 O5 90.52(9) 1_655 4_566
O6 Sm1 O5 123.50(7) 2_655 4_566
O5 Sm1 O5 90.43(4) . 4_566
O1 Sm1 O6 152.13(6) . 4_566
O4 Sm1 O6 70.97(8) 3_566 4_566
O2 Sm1 O6 121.49(7) 4_566 4_566
O3 Sm1 O6 72.35(8) 1_655 4_566
O6 Sm1 O6 74.08(8) 2_655 4_566
O5 Sm1 O6 123.73(7) . 4_566
O5 Sm1 O6 49.69(6) 4_566 4_566
O1 Sm1 C17 173.55(8) . 4_566
O4 Sm1 C17 75.54(9) 3_566 4_566
O2 Sm1 C17 100.39(8) 4_566 4_566
O3 Sm1 C17 81.12(9) 1_655 4_566
O6 Sm1 C17 98.67(7) 2_655 4_566
O5 Sm1 C17 108.49(7) . 4_566
O5 Sm1 C17 24.93(7) 4_566 4_566
O6 Sm1 C17 24.77(7) 4_566 4_566
O1 Sm1 Sm1 116.91(5) . 3_666
O4 Sm1 Sm1 66.62(5) 3_566 3_666
O2 Sm1 Sm1 142.58(5) 4_566 3_666
O3 Sm1 Sm1 69.64(5) 1_655 3_666
O6 Sm1 Sm1 38.78(5) 2_655 3_666
O5 Sm1 Sm1 139.40(5) . 3_666
O5 Sm1 Sm1 84.86(5) 4_566 3_666
O6 Sm1 Sm1 35.30(4) 4_566 3_666
C17 Sm1 Sm1 59.94(5) 4_566 3_666
C1 O1 Sm1 128.28(18) . .
C1 O2 Sm1 139.28(18) . 4_565
C16 O3 Sm1 135.23(19) . 1_455
C16 O4 Sm1 142.49(19) . 3_566
C17 O5 Sm1 129.99(19) . .
C17 O5 Sm1 94.60(17) . 4_565
Sm1 O5 Sm1 133.69(9) . 4_565
C17 O6 Sm1 158.3(2) . 2_645
C17 O6 Sm1 94.63(18) . 4_565
Sm1 O6 Sm1 105.92(8) 2_645 4_565
O2 C1 O1 123.9(2) . .
O2 C1 C2 118.2(2) . .
O1 C1 C2 117.9(2) . .
C7 C2 C3 119.0(3) . .
C7 C2 C1 121.3(3) . .
C3 C2 C1 119.5(2) . .
C4 C3 C2 120.7(3) . .
C4 C3 H3A 119.6 . .
C2 C3 H3A 119.6 . .
C3 C4 C5 120.6(3) . .
C3 C4 H4A 119.7 . .
C5 C4 H4A 119.7 . .
C6 C5 C4 118.0(3) . .
C6 C5 C8 118.8(3) . .
C4 C5 C8 123.2(3) . .
C7 C6 C5 121.5(3) . .
C7 C6 H6A 119.3 . .
C5 C6 H6A 119.3 . .
C6 C7 C2 120.1(3) . .
C6 C7 H7A 120.0 . .
C2 C7 H7A 120.0 . .
C9 C8 C5 127.8(3) . .
C9 C8 H8A 116.1 . .
C5 C8 H8A 116.1 . .
C8 C9 C10 125.1(3) . .
C8 C9 H9A 117.5 . .
C10 C9 H9A 117.5 . .
C15 C10 C11 118.0(3) . .
C15 C10 C9 122.2(3) . .
C11 C10 C9 119.7(3) . .
C12 C11 C10 120.9(3) . .
C12 C11 H11A 119.6 . .
C10 C11 H11A 119.6 . .
C13 C12 C11 120.2(3) . .
C13 C12 H12A 119.9 . .
C11 C12 H12A 119.9 . .
C12 C13 C14 119.4(3) . .
C12 C13 C16 122.3(3) . .
C14 C13 C16 118.3(3) . .
C15 C14 C13 120.4(3) . .
C15 C14 H14A 119.8 . .
C13 C14 H14A 119.8 . .
C14 C15 C10 121.1(3) . .
C14 C15 H15A 119.4 . .
C10 C15 H15A 119.4 . .
O4 C16 O3 125.2(3) . .
O4 C16 C13 116.9(3) . .
O3 C16 C13 117.9(3) . .
O6 C17 O5 121.0(3) . .
O6 C17 Sm1 60.61(16) . 4_565
O5 C17 Sm1 60.47(16) . 4_565
O6 C17 H17A 119.5 . .
O5 C17 H17A 119.5 . .
Sm1 C17 H17A 178.0 4_565 .

loop_
_geom_bond_atom_site_label_1
_geom_bond_atom_site_label_2
_geom_bond_distance
_geom_bond_site_symmetry_2
Sm1 O1 2.295(2) .
Sm1 O4 2.325(2) 3_566
Sm1 O2 2.3400(19) 4_566
Sm1 O3 2.367(2) 1_655
Sm1 O6 2.393(2) 2_655
Sm1 O5 2.4759(19) .
Sm1 O5 2.591(2) 4_566
Sm1 O6 2.594(2) 4_566
Sm1 C17 2.968(3) 4_566
O1 C1 1.276(3) .
O2 C1 1.254(3) .
O2 Sm1 2.3400(19) 4_565
O3 C16 1.269(4) .
O3 Sm1 2.367(2) 1_455
O4 C16 1.255(3) .
O4 Sm1 2.325(2) 3_566
O5 C17 1.255(3) .
O5 Sm1 2.591(2) 4_565
O6 C17 1.247(3) .
O6 Sm1 2.393(2) 2_645
O6 Sm1 2.594(2) 4_565
C1 C2 1.496(4) .
C2 C7 1.391(4) .
C2 C3 1.397(4) .
C3 C4 1.381(4) .
C3 H3A 0.9300 .
C4 C5 1.404(4) .
C4 H4A 0.9300 .
C5 C6 1.396(4) .
C5 C8 1.469(4) .
C6 C7 1.385(4) .
C6 H6A 0.9300 .
C7 H7A 0.9300 .
C8 C9 1.335(5) .
C8 H8A 0.9300 .
C9 C10 1.470(4) .
C9 H9A 0.9300 .
C10 C15 1.396(4) .
C10 C11 1.401(4) .
C11 C12 1.393(4) .
C11 H11A 0.9300 .
C12 C13 1.386(4) .
C12 H12A 0.9300 .
C13 C14 1.391(4) .
C13 C16 1.502(4) .
C14 C15 1.382(4) .
C14 H14A 0.9300 .
C15 H15A 0.9300 .
C17 Sm1 2.968(3) 4_565
C17 H17A 0.9300 .

loop_
_geom_torsion_atom_site_label_1
_geom_torsion_atom_site_label_2
_geom_torsion_atom_site_label_3
_geom_torsion_atom_site_label_4
_geom_torsion
_geom_torsion_site_symmetry_1
_geom_torsion_site_symmetry_4
O4 Sm1 O1 C1 -90.8(2) 3_566 .
O2 Sm1 O1 C1 -14.7(2) 4_566 .
O3 Sm1 O1 C1 127.6(2) 1_655 .
O6 Sm1 O1 C1 -160.6(2) 2_655 .
O5 Sm1 O1 C1 61.8(2) . .
O5 Sm1 O1 C1 1.9(3) 4_566 .
O6 Sm1 O1 C1 -155.0(2) 4_566 .
Sm1 Sm1 O1 C1 -158.7(2) 3_666 .
O1 Sm1 O5 C17 -165.8(3) . .
O4 Sm1 O5 C17 -82.2(3) 3_566 .
O2 Sm1 O5 C17 -84.0(3) 4_566 .
O3 Sm1 O5 C17 84.9(3) 1_655 .
O6 Sm1 O5 C17 132.5(2) 2_655 .
O5 Sm1 O5 C17 -5.5(3) 4_566 .
O6 Sm1 O5 C17 33.9(3) 4_566 .
C17 Sm1 O5 C17 12.0(2) 4_566 .
Sm1 Sm1 O5 C17 77.1(3) 3_666 .
O1 Sm1 O5 Sm1 -4.68(11) . 4_565
O4 Sm1 O5 Sm1 78.8(2) 3_566 4_565
O2 Sm1 O5 Sm1 77.06(12) 4_566 4_565
O3 Sm1 O5 Sm1 -113.98(14) 1_655 4_565
O6 Sm1 O5 Sm1 -66.40(15) 2_655 4_565
O5 Sm1 O5 Sm1 155.62(9) 4_566 4_565
O6 Sm1 O5 Sm1 -164.99(10) 4_566 4_565
C17 Sm1 O5 Sm1 173.13(11) 4_566 4_565
Sm1 Sm1 O5 Sm1 -121.79(9) 3_666 4_565
Sm1 O2 C1 O1 20.0(5) 4_565 .
Sm1 O2 C1 C2 -157.7(2) 4_565 .
Sm1 O1 C1 O2 -84.5(3) . .
Sm1 O1 C1 C2 93.1(3) . .
O2 C1 C2 C7 -178.4(3) . .
O1 C1 C2 C7 3.8(4) . .
O2 C1 C2 C3 5.9(4) . .
O1 C1 C2 C3 -171.9(3) . .
C7 C2 C3 C4 -1.7(5) . .
C1 C2 C3 C4 174.1(3) . .
C2 C3 C4 C5 -0.3(5) . .
C3 C4 C5 C6 2.6(5) . .
C3 C4 C5 C8 -176.2(3) . .
C4 C5 C6 C7 -3.1(5) . .
C8 C5 C6 C7 175.8(3) . .
C5 C6 C7 C2 1.1(5) . .
C3 C2 C7 C6 1.3(4) . .
C1 C2 C7 C6 -174.4(3) . .
C6 C5 C8 C9 -172.1(3) . .
C4 C5 C8 C9 6.7(6) . .
C5 C8 C9 C10 179.9(3) . .
C8 C9 C10 C15 -7.6(6) . .
C8 C9 C10 C11 170.7(3) . .
C15 C10 C11 C12 0.8(5) . .
C9 C10 C11 C12 -177.6(3) . .
C10 C11 C12 C13 0.0(5) . .
C11 C12 C13 C14 -0.2(5) . .
C11 C12 C13 C16 179.7(3) . .
C12 C13 C14 C15 -0.3(5) . .
C16 C13 C14 C15 179.7(3) . .
C13 C14 C15 C10 1.2(5) . .
C11 C10 C15 C14 -1.4(5) . .
C9 C10 C15 C14 177.0(3) . .
Sm1 O4 C16 O3 14.3(6) 3_566 .
Sm1 O4 C16 C13 -165.4(2) 3_566 .
Sm1 O3 C16 O4 -7.5(6) 1_455 .
Sm1 O3 C16 C13 172.3(2) 1_455 .
C12 C13 C16 O4 -176.4(3) . .
C14 C13 C16 O4 3.6(5) . .
C12 C13 C16 O3 3.8(5) . .
C14 C13 C16 O3 -176.2(3) . .
Sm1 O6 C17 O5 -163.5(4) 2_645 .
Sm1 O6 C17 O5 -2.2(3) 4_565 .
Sm1 O6 C17 Sm1 -161.3(6) 2_645 4_565
Sm1 O5 C17 O6 168.6(2) . .
Sm1 O5 C17 O6 2.2(3) 4_565 .
Sm1 O5 C17 Sm1 166.4(2) . 4_565
